data_4124141
loop_
_publ_author_name
'Liu, Wei'
'Fang, Yang'
'Wei, George Z.'
'Teat, Simon J.'
'Xiong, Kecai'
'Hu, Zhichao'
'Lustig, William P.'
'Li, Jing'

_publ_section_title
;
 A Family of Highly Efficient CuI-Based Lighting Phosphors Prepared by a
 Systematic, Bottom-up Synthetic Approach.
;
_journal_issue 29
_journal_name_full 'Journal of the American Chemical Society'
_journal_page_first 9400
_journal_page_last 9408
_journal_paper_doi 10.1021/jacs.5b04840
_journal_volume 137
_journal_year 2015
_chemical_formula_sum 'C80 H66 Br2 Cu4 I4 N4 P4'
_chemical_formula_weight 2128.82
_space_group_crystal_system monoclinic
_space_group_IT_number 15
_space_group_name_Hall '-C 2yc'
_space_group_name_H-M_alt 'C 1 2/c 1'
_symmetry_space_group_name_Hall '-C 2yc'
_symmetry_space_group_name_H-M 'C 1 2/c 1'
_atom_sites_solution_hydrogens geom
_atom_sites_solution_primary direct
_atom_sites_solution_secondary difmap
_audit_creation_method SHELXL-2014/6
_cell_angle_alpha 90
_cell_angle_beta 122.467(2)
_cell_angle_gamma 90
_cell_formula_units_Z 2
_cell_length_a 17.2033(7)
_cell_length_b 17.7719(7)
_cell_length_c 14.9470(6)
_cell_measurement_reflns_used 9277
_cell_measurement_temperature 100(2)
_cell_measurement_theta_max 44.00
_cell_measurement_theta_min 2.96
_cell_volume 3855.6(3)
_computing_cell_refinement 'Bruker SAINT v8.34a'
_computing_data_collection 'Bruker APEX 2'
_computing_data_reduction 'Bruker SAINT v8.34a'
_computing_molecular_graphics 'Bruker SHELXTL'
_computing_publication_material 'Bruker SHELXTL & local programs'
_computing_structure_refinement 'SHELXL-2014/6 (Sheldrick, 2014)'
_computing_structure_solution 'Bruker SHELXTL 2014/3 beta'
_diffrn_ambient_temperature 100(2)
_diffrn_detector_area_resol_mean 10.42
_diffrn_measured_fraction_theta_full 0.998
_diffrn_measured_fraction_theta_max 0.992
_diffrn_measurement_device_type 'Bruker D8 with PHOTON 100 detector'
_diffrn_measurement_method '\w/\q shutterless scans'
_diffrn_radiation_type synchrotron
_diffrn_radiation_wavelength 0.7293
_diffrn_reflns_av_R_equivalents 0.0394
_diffrn_reflns_av_unetI/netI 0.0337
_diffrn_reflns_laue_measured_fraction_full 0.998
_diffrn_reflns_laue_measured_fraction_max 0.992
_diffrn_reflns_limit_h_max 32
_diffrn_reflns_limit_h_min -32
_diffrn_reflns_limit_k_max 33
_diffrn_reflns_limit_k_min -33
_diffrn_reflns_limit_l_max 28
_diffrn_reflns_limit_l_min -28
_diffrn_reflns_number 58419
_diffrn_reflns_point_group_measured_fraction_full 0.998
_diffrn_reflns_point_group_measured_fraction_max 0.992
_diffrn_reflns_theta_full 25.950
_diffrn_reflns_theta_max 44.032
_diffrn_reflns_theta_min 2.878
_diffrn_source 'Advanced Light Source station 11.3.1'
_exptl_absorpt_coefficient_mu 4.101
_exptl_absorpt_correction_T_max 0.735
_exptl_absorpt_correction_T_min 0.507
_exptl_absorpt_correction_type multi-scan
_exptl_absorpt_process_details 'SADABS 2014/4 Bruker AXS Madison WI USA'
_exptl_crystal_colour orange/yellow
_exptl_crystal_density_diffrn 1.834
_exptl_crystal_description block
_exptl_crystal_F_000 2064
_exptl_crystal_size_max 0.200
_exptl_crystal_size_mid 0.150
_exptl_crystal_size_min 0.080
_refine_diff_density_max 0.675
_refine_diff_density_min -1.353
_refine_diff_density_rms 0.133
_refine_ls_extinction_method none
_refine_ls_goodness_of_fit_ref 0.962
_refine_ls_hydrogen_treatment constr
_refine_ls_matrix_type full
_refine_ls_number_parameters 223
_refine_ls_number_reflns 13891
_refine_ls_number_restraints 0
_refine_ls_restrained_S_all 0.962
_refine_ls_R_factor_all 0.0295
_refine_ls_R_factor_gt 0.0216
_refine_ls_shift/su_max 0.003
_refine_ls_shift/su_mean 0.000
_refine_ls_structure_factor_coef Fsqd
_refine_ls_weighting_details 'w=1/[\s^2^(Fo^2^)+(0.0203P)^2^] where P=(Fo^2^+2Fc^2^)/3'
_refine_ls_weighting_scheme calc
_refine_ls_wR_factor_gt 0.0463
_refine_ls_wR_factor_ref 0.0478
_reflns_Friedel_coverage 0.000
_reflns_number_gt 11510
_reflns_number_total 13891
_reflns_threshold_expression 'I > 2\s(I)'
_cod_data_source_file ja5b04840_si_006.cif
_cod_data_source_block yf1_99d_a
_cod_depositor_comments
;
The following automatic conversions were performed:

'_atom_sites_solution_primary' value 'Direct' changed to 'direct'
according to
/usr/data/users/saulius/crontab/automatic-downloads/rss-feeds/ACS/lib/dictionaries/cif_core.dic
dictionary named 'cif_core.dic' version 2.4.2 from 2011-04-26.

Automatic conversion script
Id: cif_fix_values 3271 2015-04-21 07:52:19Z andrius 

 Adding full bibliography for 4124139--4124146.cif.
;
_cod_database_code 4124141
_shelx_space_group_comment
;
The symmetry employed for this shelxl refinement is uniquely defined
by the following loop, which should always be used as a source of
symmetry information in preference to the above space-group names.
They are only intended as comments.
;
_shelx_estimated_absorpt_t_min 0.494
_shelx_estimated_absorpt_t_max 0.735
_shelxl_version_number 2014/6

loop_
_space_group_symop_operation_xyz
'x, y, z'
'-x, y, -z+1/2'
'x+1/2, y+1/2, z'
'-x+1/2, y+1/2, -z+1/2'
'-x, -y, -z'
'x, -y, z-1/2'
'-x+1/2, -y+1/2, -z'
'x+1/2, -y+1/2, z-1/2'

loop_
_atom_site_label
_atom_site_type_symbol
_atom_site_fract_x
_atom_site_fract_y
_atom_site_fract_z
_atom_site_U_iso_or_equiv
_atom_site_adp_type
_atom_site_occupancy
_atom_site_site_symmetry_order
_atom_site_calc_flag
_atom_site_refinement_flags_posn
_atom_site_refinement_flags_adp
_atom_site_refinement_flags_occupancy
I1 I 0.52543(2) 0.60887(2) 0.44720(2) 0.00957(1) Uani 1 1 d . . .
Cu1 Cu 0.42256(2) 0.48540(2) 0.39031(2) 0.00934(2) Uani 1 1 d . . .
C1 C 0.5000 0.46343(7) 0.2500 0.00997(19) Uani 1 2 d S T P
H1A H 0.5000 0.5169 0.2500 0.012 Uiso 1 2 calc R U P
N1 N 0.46892(5) 0.42891(4) 0.30451(6) 0.01010(12) Uani 1 1 d . . .
C2 C 0.46874(6) 0.35347(5) 0.30413(8) 0.01172(14) Uani 1 1 d . . .
H2A H 0.4468 0.3270 0.3415 0.014 Uiso 1 1 calc R U .
C3 C 0.5000 0.31377(7) 0.2500 0.0113(2) Uani 1 2 d S T P
Br1 Br 0.5000 0.20824(2) 0.2500 0.02320(4) Uani 1 2 d S T P
P1 P 0.27409(2) 0.51679(2) 0.31031(2) 0.00850(4) Uani 1 1 d . . .
C10 C 0.18775(6) 0.44252(5) 0.24643(7) 0.00985(13) Uani 1 1 d . . .
C11 C 0.09678(6) 0.45759(5) 0.16492(8) 0.01293(15) Uani 1 1 d . . .
H11A H 0.0795 0.5072 0.1378 0.016 Uiso 1 1 calc R U .
C12 C 0.03157(7) 0.40032(6) 0.12348(8) 0.01596(17) Uani 1 1 d . . .
H12A H -0.0301 0.4110 0.0684 0.019 Uiso 1 1 calc R U .
C13 C 0.05642(7) 0.32740(6) 0.16243(9) 0.01639(17) Uani 1 1 d . . .
H13A H 0.0116 0.2884 0.1342 0.020 Uiso 1 1 calc R U .
C14 C 0.14688(7) 0.31153(6) 0.24282(8) 0.01507(16) Uani 1 1 d . . .
H14A H 0.1639 0.2617 0.2692 0.018 Uiso 1 1 calc R U .
C15 C 0.21242(6) 0.36885(5) 0.28460(7) 0.01225(15) Uani 1 1 d . . .
H15A H 0.2742 0.3579 0.3393 0.015 Uiso 1 1 calc R U .
C16 C 0.24198(6) 0.56066(5) 0.39671(7) 0.01089(14) Uani 1 1 d . . .
C17 C 0.16580(7) 0.53796(6) 0.39987(8) 0.01564(17) Uani 1 1 d . . .
H17A H 0.1286 0.4974 0.3566 0.019 Uiso 1 1 calc R U .
C18 C 0.14389(8) 0.57431(7) 0.46601(9) 0.0199(2) Uani 1 1 d . . .
H18A H 0.0919 0.5584 0.4676 0.024 Uiso 1 1 calc R U .
C19 C 0.19728(8) 0.63349(7) 0.52944(9) 0.01921(19) Uani 1 1 d . . .
H19A H 0.1818 0.6586 0.5739 0.023 Uiso 1 1 calc R U .
C20 C 0.27404(7) 0.65595(7) 0.52761(9) 0.01858(19) Uani 1 1 d . . .
H20A H 0.3112 0.6963 0.5714 0.022 Uiso 1 1 calc R U .
C21 C 0.29644(7) 0.61975(6) 0.46216(8) 0.01632(18) Uani 1 1 d . . .
H21A H 0.3491 0.6352 0.4618 0.020 Uiso 1 1 calc R U .
C22 C 0.23762(6) 0.58640(5) 0.20495(7) 0.00974(13) Uani 1 1 d . . .
C23 C 0.17543(7) 0.64431(6) 0.18555(8) 0.01322(15) Uani 1 1 d . . .
H23A H 0.1511 0.6493 0.2293 0.016 Uiso 1 1 calc R U .
C24 C 0.14887(7) 0.69463(6) 0.10265(8) 0.01482(16) Uani 1 1 d . . .
H24A H 0.1060 0.7334 0.0895 0.018 Uiso 1 1 calc R U .
C25 C 0.18472(6) 0.68847(6) 0.03897(8) 0.01418(16) Uani 1 1 d . . .
H25A H 0.1668 0.7231 -0.0172 0.017 Uiso 1 1 calc R U .
C26 C 0.24698(7) 0.63122(6) 0.05793(8) 0.01619(17) Uani 1 1 d . . .
H26A H 0.2716 0.6266 0.0145 0.019 Uiso 1 1 calc R U .
C27 C 0.27327(7) 0.58064(6) 0.14061(8) 0.01367(15) Uani 1 1 d . . .
H27A H 0.3160 0.5418 0.1533 0.016 Uiso 1 1 calc R U .

loop_
_atom_site_aniso_label
_atom_site_aniso_U_11
_atom_site_aniso_U_22
_atom_site_aniso_U_33
_atom_site_aniso_U_23
_atom_site_aniso_U_13
_atom_site_aniso_U_12
I1 0.01026(2) 0.00845(2) 0.00968(2) 0.00003(2) 0.00513(2) -0.00188(2)
Cu1 0.00834(4) 0.00908(5) 0.01113(5) -0.00009(3) 0.00557(4) 0.00036(3)
C1 0.0113(4) 0.0096(5) 0.0111(5) 0.000 0.0074(4) 0.000
N1 0.0118(3) 0.0095(3) 0.0117(3) -0.0002(2) 0.0080(2) -0.0005(2)
C2 0.0143(3) 0.0102(3) 0.0148(4) 0.0002(3) 0.0106(3) -0.0007(3)
C3 0.0137(5) 0.0081(5) 0.0159(5) 0.000 0.0104(4) 0.000
Br1 0.03650(9) 0.00774(6) 0.04577(10) 0.000 0.03562(9) 0.000
P1 0.00756(8) 0.00867(9) 0.00904(9) -0.00023(7) 0.00430(7) 0.00016(7)
C10 0.0090(3) 0.0103(3) 0.0100(3) -0.0008(3) 0.0049(3) -0.0007(2)
C11 0.0099(3) 0.0121(4) 0.0139(4) 0.0001(3) 0.0045(3) -0.0002(3)
C12 0.0095(3) 0.0159(4) 0.0170(4) -0.0009(3) 0.0035(3) -0.0018(3)
C13 0.0136(4) 0.0132(4) 0.0182(4) -0.0014(3) 0.0057(3) -0.0044(3)
C14 0.0148(4) 0.0119(4) 0.0151(4) 0.0008(3) 0.0058(3) -0.0024(3)
C15 0.0115(3) 0.0114(4) 0.0113(3) 0.0004(3) 0.0045(3) -0.0005(3)
C16 0.0110(3) 0.0124(4) 0.0094(3) -0.0002(3) 0.0056(3) 0.0014(3)
C17 0.0194(4) 0.0156(4) 0.0172(4) -0.0017(3) 0.0134(4) -0.0023(3)
C18 0.0247(5) 0.0225(5) 0.0216(5) -0.0004(4) 0.0185(4) -0.0010(4)
C19 0.0243(5) 0.0225(5) 0.0140(4) -0.0011(4) 0.0123(4) 0.0051(4)
C20 0.0170(4) 0.0207(5) 0.0147(4) -0.0059(3) 0.0063(3) 0.0021(3)
C21 0.0117(3) 0.0194(5) 0.0159(4) -0.0057(3) 0.0061(3) -0.0004(3)
C22 0.0090(3) 0.0097(3) 0.0101(3) 0.0003(3) 0.0049(3) 0.0000(2)
C23 0.0144(4) 0.0126(4) 0.0142(4) 0.0013(3) 0.0087(3) 0.0038(3)
C24 0.0159(4) 0.0108(4) 0.0156(4) 0.0013(3) 0.0070(3) 0.0034(3)
C25 0.0119(3) 0.0142(4) 0.0127(4) 0.0029(3) 0.0042(3) -0.0015(3)
C26 0.0138(4) 0.0225(5) 0.0140(4) 0.0040(3) 0.0085(3) 0.0018(3)
C27 0.0126(3) 0.0167(4) 0.0138(4) 0.0028(3) 0.0084(3) 0.0042(3)

loop_
_atom_type_symbol
_atom_type_description
_atom_type_scat_dispersion_real
_atom_type_scat_dispersion_imag
_atom_type_scat_source
C C 0.0034 0.0017 'XDISP Program in WinGX L.Kissel & R.H.Pratt Acta Cryst A46 170 1990'
H H 0.0000 0.0000 'XDISP Program in WinGX L.Kissel & R.H.Pratt Acta Cryst A46 170 1990'
N N 0.0066 0.0035 'XDISP Program in WinGX L.Kissel & R.H.Pratt Acta Cryst A46 170 1990'
P P 0.1072 0.1003 'XDISP Program in WinGX L.Kissel & R.H.Pratt Acta Cryst A46 170 1990'
Cu Cu 0.3201 1.3305 'XDISP Program in WinGX L.Kissel & R.H.Pratt Acta Cryst A46 170 1990'
Br Br -0.4702 2.5519 'XDISP Program in WinGX L.Kissel & R.H.Pratt Acta Cryst A46 170 1990'
I I -0.3983 1.9061 'XDISP Program in WinGX L.Kissel & R.H.Pratt Acta Cryst A46 170 1990'

loop_
_geom_angle_atom_site_label_1
_geom_angle_atom_site_label_2
_geom_angle_atom_site_label_3
_geom_angle
_geom_angle_site_symmetry_1
_geom_angle_site_symmetry_3
Cu1 I1 Cu1 67.314(5) . 5_666
N1 Cu1 P1 119.60(2) . .
N1 Cu1 I1 100.65(2) . .
P1 Cu1 I1 109.824(8) . .
N1 Cu1 I1 101.75(2) . 5_666
P1 Cu1 I1 111.787(8) . 5_666
I1 Cu1 I1 112.685(5) . 5_666
N1 Cu1 Cu1 110.52(2) . 5_666
P1 Cu1 Cu1 129.859(9) . 5_666
I1 Cu1 Cu1 56.704(4) . 5_666
I1 Cu1 Cu1 55.981(5) 5_666 5_666
N1 C1 N1 125.47(12) . 2_655
C1 N1 C2 117.15(9) . .
C1 N1 Cu1 124.09(7) . .
C2 N1 Cu1 118.76(6) . .
N1 C2 C3 120.82(9) . .
C2 C3 C2 118.58(12) 2_655 .
C2 C3 Br1 120.71(6) 2_655 .
C2 C3 Br1 120.71(6) . .
C10 P1 C22 103.41(4) . .
C10 P1 C16 102.00(4) . .
C22 P1 C16 103.04(4) . .
C10 P1 Cu1 118.35(3) . .
C22 P1 Cu1 113.28(3) . .
C16 P1 Cu1 114.87(3) . .
C11 C10 C15 119.11(8) . .
C11 C10 P1 122.16(7) . .
C15 C10 P1 118.63(7) . .
C12 C11 C10 120.38(9) . .
C11 C12 C13 120.17(9) . .
C12 C13 C14 120.01(9) . .
C13 C14 C15 119.95(9) . .
C14 C15 C10 120.37(9) . .
C17 C16 C21 118.83(9) . .
C17 C16 P1 123.05(7) . .
C21 C16 P1 118.12(7) . .
C18 C17 C16 120.47(10) . .
C19 C18 C17 120.42(10) . .
C18 C19 C20 119.46(10) . .
C21 C20 C19 120.39(10) . .
C20 C21 C16 120.43(10) . .
C27 C22 C23 118.82(9) . .
C27 C22 P1 118.00(7) . .
C23 C22 P1 123.17(7) . .
C24 C23 C22 120.43(9) . .
C25 C24 C23 120.36(9) . .
C24 C25 C26 119.64(9) . .
C25 C26 C27 120.02(10) . .
C26 C27 C22 120.72(9) . .

loop_
_geom_bond_atom_site_label_1
_geom_bond_atom_site_label_2
_geom_bond_distance
_geom_bond_site_symmetry_2
I1 Cu1 2.65592(15) .
I1 Cu1 2.67831(15) 5_666
Cu1 N1 2.0945(8) .
Cu1 P1 2.2329(3) .
Cu1 I1 2.67835(16) 5_666
Cu1 Cu1 2.9564(3) 5_666
C1 N1 1.3393(10) .
C1 N1 1.3394(10) 2_655
N1 C2 1.3407(12) .
C2 C3 1.3816(11) .
C3 C2 1.3816(11) 2_655
C3 Br1 1.8754(13) .
P1 C10 1.8269(9) .
P1 C22 1.8286(9) .
P1 C16 1.8294(9) .
C10 C11 1.3994(12) .
C10 C15 1.4000(13) .
C11 C12 1.3899(13) .
C12 C13 1.3907(15) .
C13 C14 1.3920(14) .
C14 C15 1.3938(14) .
C16 C17 1.3961(13) .
C16 C21 1.3977(14) .
C17 C18 1.3917(15) .
C18 C19 1.3834(17) .
C19 C20 1.3938(16) .
C20 C21 1.3872(15) .
C22 C27 1.3946(13) .
C22 C23 1.3981(13) .
C23 C24 1.3915(14) .
C24 C25 1.3886(15) .
C25 C26 1.3917(15) .
C26 C27 1.3928(14) .
